data_4121862
loop_
_publ_author_name
'Brackemeyer, Dirk'
'Herv\'e, Alexandre'
'Schulte To Brinke, Christian'
'Jahnke, Mareike C.'
'Hahn, F. Ekkehardt'

_publ_section_title
;
 A Versatile Methodology for the Regioselective C(8)-Metalation of Purine
 Bases.
;
_journal_issue 22
_journal_name_full 'Journal of the American Chemical Society'
_journal_page_first 7841
_journal_paper_doi 10.1021/ja5030904
_journal_volume 136
_journal_year 2014
_chemical_formula_moiety 'C42 H36 Br N5 P2 Pt, 2(C6 H6)'
_chemical_formula_sum 'C54 H48 Br N5 P2 Pt'
_chemical_formula_weight 1103.94
_chemical_name_systematic
;
 ?
;
_space_group_IT_number 14
_symmetry_cell_setting monoclinic
_symmetry_space_group_name_Hall '-P 2ybc'
_symmetry_space_group_name_H-M 'P 1 21/c 1'
_atom_sites_solution_hydrogens geom
_atom_sites_solution_primary direct
_atom_sites_solution_secondary difmap
_audit_creation_method SHELXL-97
_cell_angle_alpha 90.00
_cell_angle_beta 113.106(2)
_cell_angle_gamma 90.00
_cell_formula_units_Z 4
_cell_length_a 20.0652(8)
_cell_length_b 11.9643(5)
_cell_length_c 21.7399(9)
_cell_measurement_reflns_used 34251
_cell_measurement_temperature 153(2)
_cell_measurement_theta_max 30.027
_cell_measurement_theta_min 2.6535
_cell_volume 4800.3(3)
_computing_cell_refinement 'Bruker SAINT'
_computing_data_collection 'Bruker APEX2'
_computing_data_reduction 'Bruker SAINT'
_computing_molecular_graphics 'Bruker SHELXTL'
_computing_publication_material 'Bruker SHELXTL'
_computing_structure_refinement 'SHELXL-97 (Sheldrick, 2008)'
_computing_structure_solution 'SHELXS-97 (Sheldrick, 2008)'
_diffrn_ambient_temperature 153(2)
_diffrn_measured_fraction_theta_full 0.998
_diffrn_measured_fraction_theta_max 0.997
_diffrn_measurement_device_type 'Bruker APEX-II CCD'
_diffrn_measurement_method 'Omega and Phi scans'
_diffrn_radiation_monochromator 'Goebel mirror'
_diffrn_radiation_source microsource
_diffrn_radiation_type MoK\a
_diffrn_radiation_wavelength 0.71073
_diffrn_reflns_av_R_equivalents 0.0385
_diffrn_reflns_av_sigmaI/netI 0.0256
_diffrn_reflns_limit_h_max 28
_diffrn_reflns_limit_h_min -28
_diffrn_reflns_limit_k_max 16
_diffrn_reflns_limit_k_min -16
_diffrn_reflns_limit_l_max 30
_diffrn_reflns_limit_l_min -30
_diffrn_reflns_number 82452
_diffrn_reflns_theta_full 27.50
_diffrn_reflns_theta_max 30.06
_diffrn_reflns_theta_min 2.65
_exptl_absorpt_coefficient_mu 3.864
_exptl_absorpt_correction_T_max 0.6948
_exptl_absorpt_correction_T_min 0.4234
_exptl_absorpt_correction_type multi-scan
_exptl_absorpt_process_details
; 
 Multi-scan correction included in APEX2 package (Bruker AXS, 2012)
;
_exptl_crystal_colour colourless
_exptl_crystal_density_diffrn 1.528
_exptl_crystal_density_method 'not measured'
_exptl_crystal_description prism
_exptl_crystal_F_000 2199
_exptl_crystal_size_max 0.43
_exptl_crystal_size_mid 0.32
_exptl_crystal_size_min 0.18
_refine_diff_density_max 1.419
_refine_diff_density_min -2.490
_refine_diff_density_rms 0.097
_refine_ls_extinction_method none
_refine_ls_goodness_of_fit_ref 1.012
_refine_ls_hydrogen_treatment mixed
_refine_ls_matrix_type full
_refine_ls_number_parameters 577
_refine_ls_number_reflns 14022
_refine_ls_number_restraints 0
_refine_ls_restrained_S_all 1.012
_refine_ls_R_factor_all 0.0314
_refine_ls_R_factor_gt 0.0268
_refine_ls_shift/su_max 0.003
_refine_ls_shift/su_mean 0.000
_refine_ls_structure_factor_coef Fsqd
_refine_ls_weighting_details 'calc w=1/[\s^2^(Fo^2^)+(0.0404P)^2^+6.2714P] where P=(Fo^2^+2Fc^2^)/3'
_refine_ls_weighting_scheme calc
_refine_ls_wR_factor_gt 0.0729
_refine_ls_wR_factor_ref 0.0753
_reflns_number_gt 12580
_reflns_number_total 14022
_reflns_threshold_expression >2sigma(I)
_cod_data_source_file ja5030904_si_002.cif
_cod_data_source_block '[5]'
_cod_depositor_comments
;
The following automatic conversions were performed:

'_symmetry_cell_setting' value 'Monoclinic' changed to 'monoclinic'
according to
/usr/data/users/saulius/crontab/automatic-downloads/rss-feeds/ACS/lib/dictionaries/cif_core.dic
dictionary named 'cif_core.dic' version 2.4.2 from 2011-04-26.

Automatic conversion script
Id: cif_fix_values 2281 2013-09-26 08:29:07Z andrius 

 Adding full bibliography for 4121860--4121863.cif.
;
_cod_original_sg_symbol_H-M 'P 21/c'
_cod_database_code 4121862

loop_
_symmetry_equiv_pos_as_xyz
'x, y, z'
'-x, y+1/2, -z+1/2'
'-x, -y, -z'
'x, -y-1/2, z-1/2'

loop_
_atom_site_label
_atom_site_type_symbol
_atom_site_fract_x
_atom_site_fract_y
_atom_site_fract_z
_atom_site_U_iso_or_equiv
_atom_site_adp_type
_atom_site_occupancy
_atom_site_symmetry_multiplicity
_atom_site_calc_flag
_atom_site_refinement_flags
Pt Pt 0.236195(5) 0.060012(7) 0.091847(4) 0.02021(3) Uani 1 1 d .
Br1 Br 0.329078(19) 0.09872(3) 0.206351(15) 0.04352(8) Uani 1 1 d .
P1 P 0.24568(3) -0.12809(5) 0.11957(3) 0.02150(11) Uani 1 1 d .
P2 P 0.22690(4) 0.24840(5) 0.06592(3) 0.02403(12) Uani 1 1 d .
N1 N -0.01912(13) -0.0874(2) -0.18495(11) 0.0330(5) Uani 1 1 d .
C2 C 0.03598(15) -0.0751(3) -0.20452(13) 0.0314(6) Uani 1 1 d .
H2 H 0.0249 -0.0919 -0.2502 0.038 Uiso 1 1 calc R
N3 N 0.10405(12) -0.0429(2) -0.16957(11) 0.0277(5) Uani 1 1 d .
C4 C 0.11382(13) -0.0197(2) -0.10622(11) 0.0214(4) Uani 1 1 d .
C5 C 0.06153(12) -0.0222(2) -0.07937(11) 0.0210(4) Uani 1 1 d .
C6 C -0.00710(14) -0.0613(2) -0.12080(13) 0.0268(5) Uani 1 1 d .
N6 N -0.06036(14) -0.0791(3) -0.09911(13) 0.0431(7) Uani 1 1 d .
N7 N 0.09211(11) 0.00588(18) -0.01203(9) 0.0211(4) Uani 1 1 d .
C8 C 0.16153(13) 0.0234(2) 0.00151(11) 0.0196(4) Uani 1 1 d .
N9 N 0.17748(10) 0.00834(17) -0.05442(10) 0.0203(4) Uani 1 1 d .
C10 C 0.24706(14) 0.0173(3) -0.05961(14) 0.0299(5) Uani 1 1 d .
H10A H 0.2681 -0.0574 -0.0569 0.045 Uiso 1 1 calc R
H10B H 0.2796 0.0636 -0.0229 0.045 Uiso 1 1 calc R
H10C H 0.2406 0.0517 -0.1025 0.045 Uiso 1 1 calc R
C11 C 0.20103(15) -0.2265(2) 0.05129(12) 0.0265(5) Uani 1 1 d .
C12 C 0.23922(18) -0.2860(3) 0.02055(15) 0.0365(6) Uani 1 1 d .
H12 H 0.2905 -0.2800 0.0370 0.044 Uiso 1 1 calc R
C13 C 0.2026(2) -0.3539(3) -0.03399(18) 0.0494(9) Uani 1 1 d .
H13 H 0.2290 -0.3940 -0.0548 0.059 Uiso 1 1 calc R
C14 C 0.1284(2) -0.3637(3) -0.05812(17) 0.0504(9) Uani 1 1 d .
H14 H 0.1037 -0.4107 -0.0954 0.060 Uiso 1 1 calc R
C15 C 0.08991(19) -0.3051(3) -0.02816(16) 0.0420(7) Uani 1 1 d .
H15 H 0.0386 -0.3114 -0.0452 0.050 Uiso 1 1 calc R
C16 C 0.12551(16) -0.2369(2) 0.02669(14) 0.0327(6) Uani 1 1 d .
H16 H 0.0988 -0.1975 0.0474 0.039 Uiso 1 1 calc R
C17 C 0.20806(14) -0.1644(2) 0.18051(12) 0.0240(5) Uani 1 1 d .
C18 C 0.19855(16) -0.2765(2) 0.19371(14) 0.0298(5) Uani 1 1 d .
H18 H 0.2103 -0.3341 0.1696 0.036 Uiso 1 1 calc R
C19 C 0.17197(17) -0.3038(2) 0.24207(15) 0.0353(6) Uani 1 1 d .
H19 H 0.1671 -0.3799 0.2520 0.042 Uiso 1 1 calc R
C20 C 0.15266(19) -0.2202(3) 0.27559(16) 0.0416(7) Uani 1 1 d .
H20 H 0.1346 -0.2390 0.3087 0.050 Uiso 1 1 calc R
C21 C 0.1594(2) -0.1093(3) 0.26140(18) 0.0437(8) Uani 1 1 d .
H21 H 0.1444 -0.0521 0.2835 0.052 Uiso 1 1 calc R
C22 C 0.18813(18) -0.0814(2) 0.21458(16) 0.0343(6) Uani 1 1 d .
H22 H 0.1941 -0.0050 0.2059 0.041 Uiso 1 1 calc R
C23 C 0.34019(14) -0.1712(2) 0.15450(13) 0.0272(5) Uani 1 1 d .
C24 C 0.36913(16) -0.2406(3) 0.20951(14) 0.0333(6) Uani 1 1 d .
H24 H 0.3393 -0.2676 0.2311 0.040 Uiso 1 1 calc R
C25 C 0.44232(18) -0.2710(3) 0.23351(17) 0.0442(7) Uani 1 1 d .
H25 H 0.4618 -0.3191 0.2712 0.053 Uiso 1 1 calc R
C26 C 0.48633(18) -0.2320(4) 0.2032(2) 0.0515(9) Uani 1 1 d .
H26 H 0.5359 -0.2531 0.2198 0.062 Uiso 1 1 calc R
C27 C 0.45819(19) -0.1624(4) 0.1488(2) 0.0586(10) Uani 1 1 d .
H27 H 0.4884 -0.1355 0.1276 0.070 Uiso 1 1 calc R
C28 C 0.38557(18) -0.1312(3) 0.12464(18) 0.0470(8) Uani 1 1 d .
H28 H 0.3667 -0.0821 0.0874 0.056 Uiso 1 1 calc R
C29 C 0.31479(16) 0.3169(2) 0.09446(13) 0.0304(5) Uani 1 1 d .
C30 C 0.37351(17) 0.2596(3) 0.09098(16) 0.0386(7) Uani 1 1 d .
H30 H 0.3678 0.1844 0.0758 0.046 Uiso 1 1 calc R
C31 C 0.44042(18) 0.3118(3) 0.10957(18) 0.0495(9) Uani 1 1 d .
H31 H 0.4799 0.2732 0.1056 0.059 Uiso 1 1 calc R
C32 C 0.4494(2) 0.4192(4) 0.1336(2) 0.0578(11) Uani 1 1 d .
H32 H 0.4956 0.4539 0.1480 0.069 Uiso 1 1 calc R
C33 C 0.3915(3) 0.4766(4) 0.1368(2) 0.0641(12) Uani 1 1 d .
H33 H 0.3978 0.5514 0.1528 0.077 Uiso 1 1 calc R
C34 C 0.3240(2) 0.4264(3) 0.11706(19) 0.0465(8) Uani 1 1 d .
H34 H 0.2842 0.4670 0.1190 0.056 Uiso 1 1 calc R
C35 C 0.17361(16) 0.3268(2) 0.10257(14) 0.0305(5) Uani 1 1 d .
C36 C 0.1307(2) 0.4167(3) 0.06934(17) 0.0398(7) Uani 1 1 d .
H36 H 0.1292 0.4387 0.0268 0.048 Uiso 1 1 calc R
C37 C 0.0898(2) 0.4748(3) 0.0981(2) 0.0484(8) Uani 1 1 d .
H37 H 0.0606 0.5362 0.0753 0.058 Uiso 1 1 calc R
C38 C 0.0919(2) 0.4427(3) 0.1597(2) 0.0533(10) Uani 1 1 d .
H38 H 0.0635 0.4814 0.1789 0.064 Uiso 1 1 calc R
C39 C 0.1350(2) 0.3550(3) 0.19346(19) 0.0523(9) Uani 1 1 d .
H39 H 0.1367 0.3341 0.2362 0.063 Uiso 1 1 calc R
C40 C 0.17602(19) 0.2965(3) 0.16539(15) 0.0403(7) Uani 1 1 d .
H40 H 0.2057 0.2359 0.1890 0.048 Uiso 1 1 calc R
C41 C 0.18553(16) 0.2830(2) -0.02266(12) 0.0287(5) Uani 1 1 d .
C42 C 0.22567(18) 0.3284(3) -0.05587(14) 0.0374(6) Uani 1 1 d .
H42 H 0.2754 0.3461 -0.0319 0.045 Uiso 1 1 calc R
C43 C 0.1930(2) 0.3480(3) -0.12458(16) 0.0510(9) Uani 1 1 d .
H43 H 0.2205 0.3794 -0.1473 0.061 Uiso 1 1 calc R
C44 C 0.1211(2) 0.3221(3) -0.15962(15) 0.0519(10) Uani 1 1 d .
H44 H 0.0994 0.3349 -0.2065 0.062 Uiso 1 1 calc R
C45 C 0.0805(2) 0.2776(3) -0.12705(16) 0.0473(8) Uani 1 1 d .
H45 H 0.0309 0.2599 -0.1516 0.057 Uiso 1 1 calc R
C46 C 0.11196(18) 0.2584(2) -0.05823(15) 0.0375(7) Uani 1 1 d .
H46 H 0.0838 0.2289 -0.0357 0.045 Uiso 1 1 calc R
C50 C 0.3869(2) 0.1890(4) -0.0841(2) 0.0593(10) Uani 1 1 d .
H50 H 0.3909 0.2526 -0.0568 0.071 Uiso 1 1 calc R
C51 C 0.4166(2) 0.0898(5) -0.0555(2) 0.0645(12) Uani 1 1 d .
H51 H 0.4416 0.0841 -0.0084 0.077 Uiso 1 1 calc R
C52 C 0.4101(3) -0.0002(4) -0.0950(3) 0.0826(17) Uani 1 1 d .
H52 H 0.4303 -0.0699 -0.0755 0.099 Uiso 1 1 calc R
C53 C 0.3741(3) 0.0088(5) -0.1635(3) 0.0882(18) Uani 1 1 d .
H53 H 0.3691 -0.0547 -0.1912 0.106 Uiso 1 1 calc R
C54 C 0.3453(2) 0.1102(5) -0.1915(2) 0.0686(12) Uani 1 1 d .
H54 H 0.3212 0.1176 -0.2387 0.082 Uiso 1 1 calc R
C55 C 0.3515(2) 0.1974(4) -0.1520(2) 0.0574(10) Uani 1 1 d .
H55 H 0.3310 0.2670 -0.1712 0.069 Uiso 1 1 calc R
C60 C 0.4095(3) 0.6271(5) -0.0042(2) 0.0738(13) Uani 1 1 d .
H60 H 0.4286 0.6335 0.0432 0.089 Uiso 1 1 calc R
C61 C 0.4089(4) 0.5259(5) -0.0337(3) 0.0862(17) Uani 1 1 d .
H61 H 0.4289 0.4622 -0.0066 0.103 Uiso 1 1 calc R
C62 C 0.3795(4) 0.5155(5) -0.1021(3) 0.0869(17) Uani 1 1 d .
H62 H 0.3781 0.4445 -0.1223 0.104 Uiso 1 1 calc R
C63 C 0.3530(3) 0.6053(6) -0.1401(2) 0.0844(18) Uani 1 1 d .
H63 H 0.3343 0.5987 -0.1875 0.101 Uiso 1 1 calc R
C64 C 0.3526(3) 0.7067(6) -0.1116(3) 0.0859(17) Uani 1 1 d .
H64 H 0.3316 0.7698 -0.1388 0.103 Uiso 1 1 calc R
C65 C 0.3830(3) 0.7170(4) -0.0425(3) 0.0728(13) Uani 1 1 d .
H65 H 0.3850 0.7881 -0.0224 0.087 Uiso 1 1 calc R
H6NA H -0.058(2) -0.052(3) -0.059(2) 0.041(10) Uiso 1 1 d .
H6NB H -0.100(3) -0.109(4) -0.128(2) 0.067(13) Uiso 1 1 d .

loop_
_atom_site_aniso_label
_atom_site_aniso_U_11
_atom_site_aniso_U_22
_atom_site_aniso_U_33
_atom_site_aniso_U_23
_atom_site_aniso_U_13
_atom_site_aniso_U_12
Pt 0.02318(5) 0.02239(5) 0.01326(5) -0.00084(3) 0.00521(3) -0.00721(3)
Br1 0.05304(19) 0.04123(16) 0.02449(13) -0.00027(12) 0.00251(12) -0.01614(14)
P1 0.0244(3) 0.0232(3) 0.0177(3) -0.0004(2) 0.0091(2) -0.0052(2)
P2 0.0318(3) 0.0229(3) 0.0152(3) -0.0004(2) 0.0069(2) -0.0062(2)
N1 0.0255(10) 0.0556(15) 0.0190(10) -0.0159(10) 0.0099(8) -0.0089(10)
C2 0.0299(13) 0.0487(16) 0.0181(11) -0.0135(11) 0.0120(10) -0.0084(11)
N3 0.0284(11) 0.0408(12) 0.0179(9) -0.0090(9) 0.0133(8) -0.0047(9)
C4 0.0224(10) 0.0261(11) 0.0171(10) -0.0047(9) 0.0093(8) -0.0040(9)
C5 0.0206(10) 0.0283(11) 0.0150(9) -0.0059(9) 0.0079(8) -0.0028(9)
C6 0.0215(11) 0.0420(14) 0.0180(11) -0.0098(10) 0.0090(9) -0.0053(10)
N6 0.0249(11) 0.082(2) 0.0261(12) -0.0257(13) 0.0141(10) -0.0206(13)
N7 0.0221(9) 0.0286(10) 0.0130(8) -0.0055(7) 0.0072(7) -0.0060(8)
C8 0.0234(10) 0.0224(10) 0.0150(9) -0.0025(8) 0.0095(8) -0.0044(8)
N9 0.0192(9) 0.0274(10) 0.0158(8) -0.0045(7) 0.0083(7) -0.0038(7)
C10 0.0228(11) 0.0448(15) 0.0262(12) -0.0057(11) 0.0140(10) -0.0058(11)
C11 0.0354(13) 0.0228(11) 0.0215(11) -0.0009(9) 0.0115(10) -0.0071(10)
C12 0.0456(16) 0.0354(14) 0.0327(14) -0.0054(12) 0.0200(13) -0.0051(12)
C13 0.076(3) 0.0407(17) 0.0377(17) -0.0143(14) 0.0289(18) -0.0110(17)
C14 0.077(3) 0.0387(17) 0.0307(15) -0.0103(13) 0.0157(16) -0.0204(17)
C15 0.0455(17) 0.0385(16) 0.0322(15) -0.0025(12) 0.0046(13) -0.0175(13)
C16 0.0367(14) 0.0296(13) 0.0293(13) -0.0025(11) 0.0102(11) -0.0095(11)
C17 0.0267(11) 0.0259(11) 0.0218(11) -0.0010(9) 0.0121(9) -0.0062(9)
C18 0.0401(14) 0.0257(12) 0.0280(12) -0.0013(10) 0.0180(11) -0.0068(10)
C19 0.0486(16) 0.0325(14) 0.0314(14) 0.0000(11) 0.0228(13) -0.0128(12)
C20 0.0543(19) 0.0458(17) 0.0372(15) -0.0063(13) 0.0314(15) -0.0170(15)
C21 0.060(2) 0.0396(16) 0.0472(18) -0.0113(14) 0.0384(17) -0.0097(15)
C22 0.0456(16) 0.0261(12) 0.0389(15) -0.0036(11) 0.0250(14) -0.0062(11)
C23 0.0249(11) 0.0319(12) 0.0238(11) -0.0029(10) 0.0084(9) -0.0020(10)
C24 0.0330(13) 0.0372(14) 0.0264(13) -0.0007(11) 0.0083(11) -0.0008(11)
C25 0.0359(15) 0.0484(18) 0.0356(16) -0.0026(14) 0.0004(13) 0.0058(14)
C26 0.0269(14) 0.066(2) 0.054(2) -0.0104(18) 0.0073(14) 0.0039(15)
C27 0.0332(16) 0.088(3) 0.061(2) 0.007(2) 0.0249(17) -0.0015(18)
C28 0.0333(15) 0.067(2) 0.0442(18) 0.0120(17) 0.0188(14) -0.0012(15)
C29 0.0390(14) 0.0320(13) 0.0181(11) 0.0017(10) 0.0087(10) -0.0134(11)
C30 0.0381(15) 0.0399(16) 0.0329(14) 0.0089(12) 0.0085(12) -0.0064(12)
C31 0.0347(15) 0.065(2) 0.0426(18) 0.0171(17) 0.0090(14) -0.0088(15)
C32 0.049(2) 0.069(2) 0.049(2) 0.0013(18) 0.0119(17) -0.0331(19)
C33 0.079(3) 0.055(2) 0.063(3) -0.022(2) 0.032(2) -0.043(2)
C34 0.060(2) 0.0386(16) 0.0451(19) -0.0135(14) 0.0257(17) -0.0220(15)
C35 0.0392(14) 0.0285(12) 0.0259(12) -0.0069(10) 0.0150(11) -0.0099(11)
C36 0.0552(19) 0.0306(14) 0.0401(17) -0.0027(12) 0.0255(15) -0.0008(13)
C37 0.056(2) 0.0357(16) 0.060(2) -0.0113(16) 0.0299(18) -0.0029(15)
C38 0.065(2) 0.048(2) 0.065(2) -0.0254(18) 0.045(2) -0.0180(17)
C39 0.078(3) 0.051(2) 0.0441(18) -0.0149(16) 0.0410(19) -0.0187(19)
C40 0.0550(19) 0.0393(16) 0.0292(14) -0.0067(12) 0.0194(14) -0.0111(14)
C41 0.0399(14) 0.0239(11) 0.0180(11) 0.0009(9) 0.0067(10) 0.0030(10)
C42 0.0452(16) 0.0445(16) 0.0248(13) 0.0098(12) 0.0163(12) 0.0141(13)
C43 0.064(2) 0.068(2) 0.0271(14) 0.0179(15) 0.0242(15) 0.0313(19)
C44 0.072(2) 0.055(2) 0.0198(13) 0.0060(13) 0.0093(15) 0.0303(19)
C45 0.0535(19) 0.0374(16) 0.0296(15) 0.0009(12) -0.0066(14) 0.0084(14)
C46 0.0444(16) 0.0292(13) 0.0276(13) 0.0032(11) 0.0018(12) -0.0023(12)
C50 0.054(2) 0.075(3) 0.057(2) 0.002(2) 0.0305(19) 0.009(2)
C51 0.0388(19) 0.093(3) 0.059(2) 0.033(2) 0.0163(18) 0.000(2)
C52 0.048(2) 0.057(3) 0.125(5) 0.029(3) 0.015(3) 0.002(2)
C53 0.061(3) 0.072(3) 0.113(5) -0.030(3) 0.014(3) -0.007(3)
C54 0.049(2) 0.092(4) 0.058(3) 0.000(2) 0.013(2) 0.013(2)
C55 0.056(2) 0.064(2) 0.058(2) 0.020(2) 0.0293(19) 0.0187(19)
C60 0.101(4) 0.078(3) 0.043(2) 0.005(2) 0.030(2) 0.007(3)
C61 0.126(5) 0.066(3) 0.061(3) 0.019(3) 0.032(3) 0.014(3)
C62 0.126(5) 0.074(3) 0.066(3) -0.010(3) 0.044(3) -0.032(3)
C63 0.085(4) 0.108(4) 0.045(2) 0.005(3) 0.009(2) -0.053(3)
C64 0.069(3) 0.100(4) 0.083(4) 0.045(3) 0.023(3) 0.009(3)
C65 0.101(4) 0.063(3) 0.081(3) 0.009(2) 0.064(3) 0.010(3)

loop_
_atom_type_symbol
_atom_type_description
_atom_type_scat_dispersion_real
_atom_type_scat_dispersion_imag
_atom_type_scat_source
C C 0.0030 0.0020 'International Tables Vol C Tables 4.2.6.8 and 6.1.1.4'
H H 0.0000 0.0000 'International Tables Vol C Tables 4.2.6.8 and 6.1.1.4'
N N 0.0060 0.0030 'International Tables Vol C Tables 4.2.6.8 and 6.1.1.4'
P P 0.1020 0.0940 'International Tables Vol C Tables 4.2.6.8 and 6.1.1.4'
Br Br -0.2900 2.4600 'International Tables Vol C Tables 4.2.6.8 and 6.1.1.4'
Pt Pt -1.7030 8.3910 'International Tables Vol C Tables 4.2.6.8 and 6.1.1.4'

loop_
_geom_angle_atom_site_label_1
_geom_angle_atom_site_label_2
_geom_angle_atom_site_label_3
_geom_angle
C8 Pt P2 90.93(7)
C8 Pt P1 89.79(7)
P2 Pt P1 179.07(2)
C8 Pt Br1 177.88(7)
P2 Pt Br1 91.115(17)
P1 Pt Br1 88.159(17)
C17 P1 C23 106.94(12)
C17 P1 C11 103.10(11)
C23 P1 C11 104.74(12)
C17 P1 Pt 113.98(9)
C23 P1 Pt 110.48(9)
C11 P1 Pt 116.72(8)
C29 P2 C41 103.73(13)
C29 P2 C35 105.99(13)
C41 P2 C35 104.07(13)
C29 P2 Pt 112.41(10)
C41 P2 Pt 116.03(9)
C35 P2 Pt 113.56(9)
C2 N1 C6 117.8(2)
N3 C2 N1 129.8(2)
C2 N3 C4 110.4(2)
N3 C4 N9 127.4(2)
N3 C4 C5 126.7(2)
N9 C4 C5 105.91(19)
C4 C5 N7 110.1(2)
C4 C5 C6 116.9(2)
N7 C5 C6 132.6(2)
N6 C6 N1 118.7(2)
N6 C6 C5 123.0(2)
N1 C6 C5 118.2(2)
C8 N7 C5 105.32(19)
N7 C8 N9 111.70(19)
N7 C8 Pt 124.90(16)
N9 C8 Pt 123.34(16)
C4 N9 C8 106.91(19)
C4 N9 C10 124.7(2)
C8 N9 C10 128.4(2)
C12 C11 C16 119.2(3)
C12 C11 P1 122.1(2)
C16 C11 P1 118.6(2)
C13 C12 C11 120.2(3)
C14 C13 C12 120.4(3)
C13 C14 C15 119.9(3)
C14 C15 C16 120.6(3)
C15 C16 C11 119.7(3)
C22 C17 C18 119.0(2)
C22 C17 P1 120.5(2)
C18 C17 P1 120.5(2)
C19 C18 C17 120.2(3)
C20 C19 C18 120.0(3)
C19 C20 C21 120.4(3)
C20 C21 C22 119.9(3)
C17 C22 C21 120.5(3)
C24 C23 C28 118.7(3)
C24 C23 P1 123.1(2)
C28 C23 P1 118.2(2)
C23 C24 C25 120.1(3)
C26 C25 C24 120.7(3)
C27 C26 C25 119.6(3)
C26 C27 C28 120.2(3)
C27 C28 C23 120.7(3)
C34 C29 C30 119.2(3)
C34 C29 P2 121.5(3)
C30 C29 P2 119.2(2)
C31 C30 C29 120.4(3)
C32 C31 C30 120.0(4)
C31 C32 C33 120.0(3)
C32 C33 C34 120.7(4)
C29 C34 C33 119.8(4)
C36 C35 C40 119.1(3)
C36 C35 P2 121.4(2)
C40 C35 P2 119.5(2)
C35 C36 C37 120.3(3)
C38 C37 C36 119.9(4)
C39 C38 C37 120.3(3)
C38 C39 C40 120.4(3)
C39 C40 C35 120.0(3)
C42 C41 C46 119.7(3)
C42 C41 P2 121.5(2)
C46 C41 P2 118.7(2)
C41 C42 C43 119.9(3)
C44 C43 C42 120.3(3)
C43 C44 C45 120.3(3)
C44 C45 C46 120.3(3)
C45 C46 C41 119.5(3)
C51 C50 C55 120.3(5)
C52 C51 C50 119.3(5)
C51 C52 C53 120.1(5)
C54 C53 C52 119.8(5)
C55 C54 C53 119.3(5)
C54 C55 C50 121.3(4)
C65 C60 C61 119.5(5)
C60 C61 C62 120.6(5)
C63 C62 C61 119.7(6)
C62 C63 C64 120.5(5)
C63 C64 C65 119.6(5)
C60 C65 C64 120.1(5)

loop_
_geom_bond_atom_site_label_1
_geom_bond_atom_site_label_2
_geom_bond_distance
Pt C8 1.996(2)
Pt P2 2.3131(6)
Pt P1 2.3183(6)
Pt Br1 2.4987(3)
P1 C17 1.816(2)
P1 C23 1.819(3)
P1 C11 1.830(3)
P2 C29 1.819(3)
P2 C41 1.820(3)
P2 C35 1.824(3)
N1 C2 1.339(3)
N1 C6 1.355(3)
C2 N3 1.333(3)
N3 C4 1.342(3)
C4 N9 1.372(3)
C4 C5 1.387(3)
C5 N7 1.388(3)
C5 C6 1.397(3)
C6 N6 1.344(3)
N7 C8 1.323(3)
C8 N9 1.385(3)
N9 C10 1.448(3)
C11 C12 1.394(4)
C11 C16 1.400(4)
C12 C13 1.386(4)
C13 C14 1.375(6)
C14 C15 1.382(5)
C15 C16 1.389(4)
C17 C22 1.388(4)
C17 C18 1.400(3)
C18 C19 1.392(4)
C19 C20 1.379(4)
C20 C21 1.381(5)
C21 C22 1.393(4)
C23 C24 1.382(4)
C23 C28 1.394(4)
C24 C25 1.400(4)
C25 C26 1.374(5)
C26 C27 1.374(6)
C27 C28 1.392(5)
C29 C34 1.386(4)
C29 C30 1.390(5)
C30 C31 1.389(4)
C31 C32 1.371(6)
C32 C33 1.375(7)
C33 C34 1.386(5)
C35 C36 1.390(4)
C35 C40 1.396(4)
C36 C37 1.396(5)
C37 C38 1.377(6)
C38 C39 1.374(6)
C39 C40 1.391(5)
C41 C42 1.386(4)
C41 C46 1.403(4)
C42 C43 1.396(4)
C43 C44 1.376(6)
C44 C45 1.379(6)
C45 C46 1.396(4)
C50 C51 1.363(6)
C50 C55 1.367(6)
C51 C52 1.351(8)
C52 C53 1.381(9)
C53 C54 1.379(8)
C54 C55 1.326(7)
C60 C65 1.336(7)
C60 C61 1.368(8)
C61 C62 1.375(7)
C62 C63 1.332(8)
C63 C64 1.365(9)
C64 C65 1.387(8)
